data_2003034
loop_
_publ_author_name
'Barrier, N.'
'Tortelier, J.'
'Gougeon, P.'

_publ_section_title
;
A new reduced molybdenum oxide with hollandite-type structure, PrMo~6~O~12~
;
_journal_name_full 'Acta Crystallographica, Section E'
_journal_page_first i3
_journal_page_last i5
_journal_paper_doi 10.1107/S1600536800019048
_journal_volume 57
_journal_year 2001
_chemical_formula_iupac 'Pr1 Mo6 O12'
_chemical_formula_sum 'Mo6 O12 Pr'
_chemical_formula_weight 908.55
_space_group_IT_number 87
_symmetry_cell_setting tetragonal
_symmetry_space_group_name_Hall '-I 4'
_symmetry_space_group_name_H-M 'I 4/m'
_cell_angle_alpha 90.00
_cell_angle_beta 90.00
_cell_angle_gamma 90.00
_cell_formula_units_Z 4
_cell_length_a 9.9147(3)
_cell_length_b 9.9147(3)
_cell_length_c 8.6508(6)
_cell_measurement_reflns_used 25
_cell_measurement_temperature 293(2)
_cell_measurement_theta_max 31.39
_cell_measurement_theta_min 10.26
_cell_volume 850.38(7)
_database_code_amcsd 0010350
_diffrn_ambient_temperature 293(2)
_diffrn_detector_area_resol_mean ?
_diffrn_measured_fraction_theta_full .501
_diffrn_measured_fraction_theta_max .501
_diffrn_measurement_device 'Enraf-Nonius CAD-4'
_diffrn_measurement_method \q-2\q
_diffrn_radiation_monochromator graphite
_diffrn_radiation_source 'fine-focus sealed tube'
_diffrn_radiation_type MoK\a
_diffrn_radiation_wavelength .71073
_diffrn_reflns_av_R_equivalents .0359
_diffrn_reflns_av_sigmaI/netI .0213
_diffrn_reflns_limit_h_max 17
_diffrn_reflns_limit_h_min 0
_diffrn_reflns_limit_k_max 17
_diffrn_reflns_limit_k_min 0
_diffrn_reflns_limit_l_max 15
_diffrn_reflns_limit_l_min 0
_diffrn_reflns_number 1494
_diffrn_reflns_theta_full 39.99
_diffrn_reflns_theta_max 39.99
_diffrn_reflns_theta_min 2.91
_diffrn_standards_decay_% <1
_diffrn_standards_interval_count ?
_diffrn_standards_interval_time 3600
_diffrn_standards_number 3
_exptl_absorpt_coefficient_mu 14.245
_exptl_absorpt_correction_T_max .768
_exptl_absorpt_correction_T_min .340
_exptl_absorpt_correction_type numerical
_exptl_absorpt_process_details '(Coppens, 1970)'
_exptl_crystal_colour black
_exptl_crystal_density_diffrn 7.095
_exptl_crystal_density_meas ?
_exptl_crystal_density_method 'not measured'
_exptl_crystal_description parallelepiped
_exptl_crystal_F_000 1628
_exptl_crystal_size_max .29
_exptl_crystal_size_mid .025
_exptl_crystal_size_min .022
_refine_diff_density_max 3.395
_refine_diff_density_min -2.985
_refine_ls_extinction_coef .00110(9)
_refine_ls_extinction_method SHELXL97
_refine_ls_goodness_of_fit_ref 1.176
_refine_ls_matrix_type full
_refine_ls_number_parameters 50
_refine_ls_number_reflns 1385
_refine_ls_number_restraints 0
_refine_ls_restrained_S_all 1.176
_refine_ls_R_factor_all .038
_refine_ls_R_factor_gt .032
_refine_ls_shift/su_max .000
_refine_ls_shift/su_mean .000
_refine_ls_structure_factor_coef Fsqd
_refine_ls_weighting_details 'calc w = 1/[\s^2^(Fo^2^)+(0.0281P)^2^+24.9952P] where P = (Fo^2^+2Fc^2^)/3'
_refine_ls_weighting_scheme calc
_refine_ls_wR_factor_ref .081
_reflns_number_gt 1242
_reflns_number_total 1385
_reflns_threshold_expression I>2\s(I)
_cod_database_code 2003034
_amcsd_formula_title PrMo6O12

loop_
_space_group_symop_operation_xyz
'x, y, z'
'-y, x, z'
'-x, -y, z'
'y, -x, z'
'x+1/2, y+1/2, z+1/2'
'-y+1/2, x+1/2, z+1/2'
'-x+1/2, -y+1/2, z+1/2'
'y+1/2, -x+1/2, z+1/2'
'-x, -y, -z'
'y, -x, -z'
'x, y, -z'
'-y, x, -z'
'-x+1/2, -y+1/2, -z+1/2'
'y+1/2, -x+1/2, -z+1/2'
'x+1/2, y+1/2, -z+1/2'
'-y+1/2, x+1/2, -z+1/2'

loop_
_atom_site_label
_atom_site_fract_x
_atom_site_fract_y
_atom_site_fract_z
_atom_site_U_iso_or_equiv
_atom_site_adp_type
_atom_site_calc_flag
_atom_site_refinement_flags
_atom_site_occupancy
_atom_site_disorder_assembly
_atom_site_disorder_group
_atom_site_type_symbol
Pr1 .0000 .0000 -.20745(5) .00788(9) Uani d S 1 . . Pr
Mo1 .34033(3) -.81670(3) -.34174(4) .00648(8) Uani d . 1 . . Mo
Mo2 .33255(4) -.81617(4) .0000 .00494(9) Uani d S 1 . . Mo
O1 .4568(3) -.1706(3) -.3324(3) .0066(4) Uani d . 1 . . O
O2 .1722(3) -.1305(3) -.3329(3) .0084(4) Uani d . 1 . . O
O3 .4631(4) -.1626(4) .0000 .0062(6) Uani d S 1 . . O
O4 .1229(4) .1602(4) .0000 .0065(6) Uani d S 1 . . O

loop_
_atom_site_aniso_label
_atom_site_aniso_U_11
_atom_site_aniso_U_22
_atom_site_aniso_U_33
_atom_site_aniso_U_12
_atom_site_aniso_U_13
_atom_site_aniso_U_23
Pr1 .00901(11) .00901(11) .00562(16) .000 .000 .000
Mo1 .00547(12) .00510(12) .00887(14) -.00143(8) -.00238(9) .00218(9)
Mo2 .00505(16) .00513(16) .00464(16) .00037(11) .000 .000
O1 .0043(9) .0096(10) .0058(11) -.0006(8) -.0002(8) -.0006(8)
O2 .0085(10) .0103(11) .0062(11) -.0024(8) .0005(8) -.0016(9)
O3 .0060(13) .0076(14) .0052(14) -.0010(11) .000 .000
O4 .0066(14) .0080(14) .0050(14) .0000(11) .000 .000

loop_
_atom_type_symbol
_atom_type_description
_atom_type_scat_dispersion_real
_atom_type_scat_dispersion_imag
_atom_type_scat_source
Pr Pr -.2180 2.8214 'International Tables Vol C Tables 4.2.6.8 and 6.1.1.4'
Mo Mo -1.6832 .6857 'International Tables Vol C Tables 4.2.6.8 and 6.1.1.4'
O O .0106 .0060 'International Tables Vol C Tables 4.2.6.8 and 6.1.1.4'

loop_
_cod_related_entry_id
_cod_related_entry_database
_cod_related_entry_code
1 AMCSD 0010350
